data_4308306
loop_
_publ_author_name
'Ba L. Tran'
'Carl J. Carrano'

_publ_section_title
;
Oxo-Molybdenum(VI,V,IV) Complexes of the Facially Coordinating
Tris(mercaptoimidazolyl)borate Ligand: Synthesis, Characterization, and
Oxygen Atom Transfer Reactivity
;
_journal_name_full 'Inorganic Chemistry'
_journal_page_first 5429
_journal_page_last 5438
_journal_paper_doi 10.1021/ic7005259
_journal_volume 46
_journal_year 2007
_chemical_formula_sum 'C26 H36 B2 Cl8 Mo2 N12 O5 S6'
_chemical_formula_weight 1286.13
_chemical_name_systematic
; 
 ? 
;
_space_group_IT_number 2
_symmetry_cell_setting triclinic
_symmetry_space_group_name_Hall '-P 1'
_symmetry_space_group_name_H-M 'P -1'
_atom_sites_solution_hydrogens geom
_atom_sites_solution_primary direct
_atom_sites_solution_secondary difmap
_audit_creation_method SHELXL-97
_cell_angle_alpha 106.45(2)
_cell_angle_beta 98.33(2)
_cell_angle_gamma 94.53(2)
_cell_formula_units_Z 2
_cell_length_a 9.433(4)
_cell_length_b 14.547(5)
_cell_length_c 21.325(8)
_cell_measurement_reflns_used 5452
_cell_measurement_temperature 200(2)
_cell_measurement_theta_max 22.29
_cell_measurement_theta_min 2.49
_cell_volume 2754.6(19)
_computing_cell_refinement 'Bruker SMART'
_computing_data_collection 'Bruker SMART'
_computing_data_reduction 'Bruker SAINT'
_computing_molecular_graphics 'Bruker SHELXTL'
_computing_publication_material 'Bruker SHELXTL'
_computing_structure_refinement 'SHELXL-97 (Sheldrick, 1997)'
_computing_structure_solution 'SHELXS-97 (Sheldrick, 1990)'
_diffrn_ambient_temperature 200(2)
_diffrn_measured_fraction_theta_full 0.955
_diffrn_measured_fraction_theta_max 0.955
_diffrn_measurement_device_type 'CCD area detector'
_diffrn_measurement_method 'phi and omega scans'
_diffrn_radiation_monochromator graphite
_diffrn_radiation_source 'fine-focus sealed tube'
_diffrn_radiation_type MoK\a
_diffrn_radiation_wavelength 0.71073
_diffrn_reflns_av_R_equivalents 0.0696
_diffrn_reflns_av_sigmaI/netI 0.0894
_diffrn_reflns_limit_h_max 12
_diffrn_reflns_limit_h_min -12
_diffrn_reflns_limit_k_max 18
_diffrn_reflns_limit_k_min -18
_diffrn_reflns_limit_l_max 27
_diffrn_reflns_limit_l_min -27
_diffrn_reflns_number 50492
_diffrn_reflns_theta_full 27.69
_diffrn_reflns_theta_max 27.69
_diffrn_reflns_theta_min 2.58
_exptl_absorpt_coefficient_mu 1.114
_exptl_absorpt_correction_T_max 0.8079
_exptl_absorpt_correction_T_min 0.7310
_exptl_absorpt_correction_type multi-scan
_exptl_absorpt_process_details SADABS
_exptl_crystal_colour orange
_exptl_crystal_density_diffrn 1.551
_exptl_crystal_density_meas 0
_exptl_crystal_density_method 'not measured'
_exptl_crystal_description block
_exptl_crystal_F_000 1284
_exptl_crystal_size_max 0.30
_exptl_crystal_size_mid 0.30
_exptl_crystal_size_min 0.20
_refine_diff_density_max 2.779
_refine_diff_density_min -2.362
_refine_diff_density_rms 0.185
_refine_ls_extinction_method none
_refine_ls_goodness_of_fit_ref 1.062
_refine_ls_hydrogen_treatment constr
_refine_ls_matrix_type full
_refine_ls_number_parameters 551
_refine_ls_number_reflns 12315
_refine_ls_number_restraints 4
_refine_ls_restrained_S_all 1.062
_refine_ls_R_factor_all 0.1420
_refine_ls_R_factor_gt 0.0920
_refine_ls_shift/su_max 0.015
_refine_ls_shift/su_mean 0.001
_refine_ls_structure_factor_coef Fsqd
_refine_ls_weighting_details 'calc w=1/[\s^2^(Fo^2^)+(0.1317P)^2^+23.1107P] where P=(Fo^2^+2Fc^2^)/3'
_refine_ls_weighting_scheme calc
_refine_ls_wR_factor_gt 0.2622
_refine_ls_wR_factor_ref 0.2929
_reflns_number_gt 7763
_reflns_number_total 12315
_reflns_threshold_expression >2sigma(I)
_cod_data_source_file ic7005259-file004.cif
_cod_data_source_block ba4_1
_cod_depositor_comments
;
The following automatic conversions were performed:
'_symmetry_cell_setting' value 'Triclinic' changed to 'triclinic'
according to '/home/saulius/struct/CIF-dictionaries/cif_core.dic'
dictionary named 'cif_core.dic' version 2.4.1 from 2010-06-29.

Automatic conversion script
Id: cif_fix_enum 1527 2010-12-29 10:47:43Z saulius 
;
_cod_original_cell_volume 2754.7(18)
_cod_database_code 4308306

loop_
_symmetry_equiv_pos_as_xyz
'x, y, z'
'-x, -y, -z'

loop_
_atom_site_label
_atom_site_type_symbol
_atom_site_fract_x
_atom_site_fract_y
_atom_site_fract_z
_atom_site_U_iso_or_equiv
_atom_site_adp_type
_atom_site_occupancy
_atom_site_symmetry_multiplicity
_atom_site_calc_flag
_atom_site_refinement_flags
_atom_site_disorder_assembly
_atom_site_disorder_group
Mo1 Mo 0.79761(8) 0.31178(6) 0.12148(4) 0.0404(2) Uani 1 1 d . . .
Cl1 Cl 0.8915(3) 0.4020(2) 0.05559(13) 0.0520(6) Uani 1 1 d . . .
Cl2 Cl 0.8896(3) 0.1672(2) 0.06724(13) 0.0527(6) Uani 1 1 d . . .
O1 O 0.9351(7) 0.3523(5) 0.1920(3) 0.0471(16) Uani 1 1 d . . .
N1 N 0.5677(9) 0.4705(6) 0.2648(4) 0.0466(19) Uani 1 1 d . . .
N2 N 0.4159(8) 0.3666(5) 0.1844(3) 0.0364(16) Uani 1 1 d . . .
N3 N 0.4322(9) 0.3483(6) -0.0306(4) 0.0447(19) Uani 1 1 d . . .
N4 N 0.3563(7) 0.3224(5) 0.0564(3) 0.0351(16) Uani 1 1 d . . .
N5 N 0.4939(8) 0.0630(5) 0.1078(4) 0.0366(16) Uani 1 1 d . . .
N6 N 0.3778(7) 0.1882(5) 0.1126(3) 0.0356(16) Uani 1 1 d . . .
S1 S 0.6497(2) 0.44725(16) 0.14403(11) 0.0358(5) Uani 1 1 d . . .
S2 S 0.5874(2) 0.22478(17) 0.01698(10) 0.0364(5) Uani 1 1 d . . .
S3 S 0.6596(2) 0.22763(17) 0.18573(10) 0.0360(5) Uani 1 1 d . . .
C1 C 0.6970(14) 0.5407(10) 0.3004(5) 0.071(4) Uani 1 1 d . . .
H1B H 0.7552 0.5509 0.2690 0.106 Uiso 1 1 calc R . .
H1C H 0.7523 0.5156 0.3318 0.106 Uiso 1 1 calc R . .
H1D H 0.6672 0.6009 0.3233 0.106 Uiso 1 1 calc R . .
C2 C 0.4598(13) 0.4374(9) 0.2927(6) 0.059(3) Uani 1 1 d . . .
H2B H 0.4538 0.4559 0.3377 0.070 Uiso 1 1 calc R . .
C3 C 0.3654(12) 0.3744(8) 0.2444(5) 0.049(2) Uani 1 1 d . . .
H3A H 0.2812 0.3414 0.2493 0.058 Uiso 1 1 calc R . .
C4 C 0.5397(9) 0.4259(6) 0.1991(4) 0.0359(19) Uani 1 1 d . . .
C5 C 0.5153(13) 0.3437(10) -0.0836(5) 0.059(3) Uani 1 1 d . . .
H5A H 0.5888 0.3024 -0.0806 0.089 Uiso 1 1 calc R . .
H5B H 0.5595 0.4074 -0.0795 0.089 Uiso 1 1 calc R . .
H5C H 0.4523 0.3183 -0.1258 0.089 Uiso 1 1 calc R . .
C6 C 0.3166(12) 0.4014(9) -0.0190(5) 0.056(3) Uani 1 1 d . . .
H6A H 0.2785 0.4401 -0.0436 0.067 Uiso 1 1 calc R . .
C7 C 0.2705(10) 0.3859(7) 0.0346(5) 0.045(2) Uani 1 1 d . . .
H7A H 0.1951 0.4127 0.0539 0.054 Uiso 1 1 calc R . .
C8 C 0.4537(9) 0.2994(7) 0.0155(4) 0.0362(19) Uani 1 1 d . . .
C9 C 0.6092(12) 0.0017(8) 0.1174(5) 0.053(3) Uani 1 1 d . . .
H9A H 0.6937 0.0417 0.1453 0.080 Uiso 1 1 calc R . .
H9B H 0.6325 -0.0313 0.0750 0.080 Uiso 1 1 calc R . .
H9C H 0.5759 -0.0448 0.1379 0.080 Uiso 1 1 calc R . .
C10 C 0.3556(10) 0.0289(7) 0.0699(5) 0.043(2) Uani 1 1 d . . .
H10A H 0.3190 -0.0349 0.0467 0.051 Uiso 1 1 calc R . .
C11 C 0.2865(9) 0.1074(7) 0.0738(4) 0.040(2) Uani 1 1 d . . .
H11A H 0.1922 0.1070 0.0536 0.047 Uiso 1 1 calc R . .
C12 C 0.5053(9) 0.1596(7) 0.1329(4) 0.0353(19) Uani 1 1 d . . .
B1 B 0.3324(11) 0.2931(8) 0.1174(5) 0.038(2) Uani 1 1 d . . .
HB1 H 0.2290 0.2903 0.1191 0.045 Uiso 1 1 calc R . .
Mo2 Mo 1.27046(9) 0.21308(7) 0.49644(4) 0.0458(3) Uani 1 1 d . . .
Cl3 Cl 1.4798(3) 0.3296(2) 0.55038(13) 0.0555(7) Uani 1 1 d . . .
Cl4 Cl 1.4117(3) 0.0875(2) 0.47356(17) 0.0648(8) Uani 1 1 d . . .
O2 O 1.2117(7) 0.2006(5) 0.5743(4) 0.0536(18) Uani 1 1 d . . .
N7 N 0.8228(8) 0.1314(7) 0.4373(5) 0.053(2) Uani 1 1 d . . .
N8 N 0.8939(7) 0.2116(5) 0.3723(4) 0.0372(16) Uani 1 1 d . . .
N9 N 1.2736(8) 0.1330(6) 0.2753(4) 0.0406(17) Uani 1 1 d . . .
N10 N 1.0906(8) 0.2105(5) 0.3008(3) 0.0363(16) Uani 1 1 d . . .
N11 N 1.1900(8) 0.4862(6) 0.4631(4) 0.0426(18) Uani 1 1 d . . .
N12 N 1.0548(7) 0.3698(5) 0.3835(3) 0.0332(15) Uani 1 1 d . . .
S4 S 1.0908(2) 0.09498(17) 0.41073(13) 0.0409(5) Uani 1 1 d . . .
S5 S 1.3460(2) 0.27008(16) 0.39557(10) 0.0322(5) Uani 1 1 d . . .
S6 S 1.0993(2) 0.34011(18) 0.50890(11) 0.0379(5) Uani 1 1 d . . .
C13 C 0.8251(15) 0.0705(13) 0.4811(9) 0.100(6) Uani 1 1 d . . .
H14A H 0.9154 0.0444 0.4837 0.150 Uiso 1 1 calc R . .
H14B H 0.7472 0.0186 0.4638 0.150 Uiso 1 1 calc R . .
H14C H 0.8142 0.1083 0.5246 0.150 Uiso 1 1 calc R . .
C14 C 0.7099(10) 0.1821(8) 0.4202(6) 0.057(3) Uani 1 1 d . . .
H15A H 0.6207 0.1815 0.4339 0.068 Uiso 1 1 calc R . .
C15 C 0.7537(9) 0.2307(7) 0.3811(5) 0.045(2) Uani 1 1 d . . .
H16A H 0.7004 0.2707 0.3626 0.054 Uiso 1 1 calc R . .
C16 C 0.9347(9) 0.1497(6) 0.4067(5) 0.037(2) Uani 1 1 d . . .
C17 C 1.4171(11) 0.0986(9) 0.2789(5) 0.054(3) Uani 1 1 d . . .
H18A H 1.4782 0.1360 0.3197 0.081 Uiso 1 1 calc R . .
H18B H 1.4596 0.1057 0.2420 0.081 Uiso 1 1 calc R . .
H18C H 1.4065 0.0318 0.2773 0.081 Uiso 1 1 calc R . .
C18 C 1.1565(12) 0.0940(8) 0.2220(5) 0.055(3) Uani 1 1 d . . .
H19A H 1.1563 0.0446 0.1831 0.066 Uiso 1 1 calc R . .
C19 C 1.0466(11) 0.1427(7) 0.2389(5) 0.048(2) Uani 1 1 d . . .
H20A H 0.9551 0.1327 0.2132 0.057 Uiso 1 1 calc R . .
C21 C 1.2327(9) 0.2022(7) 0.3237(4) 0.0344(19) Uani 1 1 d . . .
C22 C 1.2744(13) 0.5429(8) 0.5282(6) 0.063(3) Uani 1 1 d . . .
H22A H 1.2657 0.5081 0.5598 0.095 Uiso 1 1 calc R . .
H22B H 1.2384 0.6039 0.5428 0.095 Uiso 1 1 calc R . .
H22C H 1.3741 0.5537 0.5244 0.095 Uiso 1 1 calc R . .
C23 C 1.1761(11) 0.5137(7) 0.4060(5) 0.048(2) Uani 1 1 d . . .
H23A H 1.2165 0.5718 0.4022 0.058 Uiso 1 1 calc R . .
C24 C 1.0950(10) 0.4428(7) 0.3574(5) 0.042(2) Uani 1 1 d . . .
H24A H 1.0696 0.4424 0.3135 0.050 Uiso 1 1 calc R . .
C25 C 1.1158(9) 0.3990(7) 0.4495(4) 0.0371(19) Uani 1 1 d . . .
B2 B 0.9792(10) 0.2689(7) 0.3361(5) 0.033(2) Uani 1 1 d . . .
HB2 H 0.9095 0.2814 0.3016 0.039 Uiso 1 1 calc R . .
C26 C 1.0361(14) -0.2057(12) 0.0838(7) 0.103(6) Uani 1 1 d D . .
H26A H 1.0662 -0.2239 0.0408 0.124 Uiso 1 1 calc R . .
H26B H 0.9792 -0.2617 0.0878 0.124 Uiso 1 1 calc R . .
Cl6 Cl 1.1877(6) -0.1736(4) 0.1455(3) 0.1131(15) Uani 1 1 d D . .
Cl5 Cl 0.9297(7) -0.1137(6) 0.0876(3) 0.181(4) Uani 1 1 d D . .
C27 C 0.868(2) -0.1281(12) 0.2734(12) 0.181(12) Uani 1 1 d D . .
H27A H 0.8953 -0.1388 0.3162 0.217 Uiso 1 1 calc R . .
H27B H 0.9546 -0.1011 0.2621 0.217 Uiso 1 1 calc R . .
Cl7 Cl 0.7502(12) -0.0429(7) 0.2826(4) 0.217(4) Uani 1 1 d D . .
Cl8 Cl 0.8086(12) -0.2387(9) 0.2154(5) 0.265(6) Uani 1 1 d D . .
O5 O 1.2671(14) -0.1130(7) 0.3235(6) 0.100(3) Uani 1 1 d . . .
O4 O 1.063(2) 0.6459(17) 0.2977(12) 0.230(12) Uani 1 1 d . . .
O6 O 0.718(3) 0.4034(17) -0.2082(11) 0.282(17) Uani 1 1 d . . .

loop_
_atom_site_aniso_label
_atom_site_aniso_U_11
_atom_site_aniso_U_22
_atom_site_aniso_U_33
_atom_site_aniso_U_23
_atom_site_aniso_U_13
_atom_site_aniso_U_12
Mo1 0.0318(4) 0.0487(5) 0.0442(5) 0.0191(4) 0.0067(3) 0.0056(3)
Cl1 0.0464(13) 0.0681(17) 0.0519(14) 0.0286(13) 0.0185(11) 0.0097(12)
Cl2 0.0431(13) 0.0639(16) 0.0506(14) 0.0148(12) 0.0062(11) 0.0156(11)
O1 0.057(4) 0.057(4) 0.027(3) 0.015(3) -0.001(3) 0.013(3)
N1 0.053(5) 0.054(5) 0.029(4) 0.008(4) 0.010(3) 0.002(4)
N2 0.040(4) 0.042(4) 0.031(4) 0.012(3) 0.017(3) 0.007(3)
N3 0.051(5) 0.052(5) 0.037(4) 0.024(4) 0.003(3) 0.010(4)
N4 0.033(4) 0.041(4) 0.033(4) 0.016(3) 0.001(3) 0.008(3)
N5 0.041(4) 0.033(4) 0.034(4) 0.011(3) 0.000(3) 0.004(3)
N6 0.030(3) 0.044(4) 0.032(4) 0.012(3) 0.003(3) 0.001(3)
S1 0.0393(11) 0.0393(12) 0.0328(11) 0.0134(9) 0.0136(9) 0.0058(9)
S2 0.0381(11) 0.0431(12) 0.0279(10) 0.0098(9) 0.0041(8) 0.0104(9)
S3 0.0345(11) 0.0420(12) 0.0300(10) 0.0134(9) -0.0025(8) 0.0007(9)
C1 0.076(8) 0.085(9) 0.036(6) -0.004(6) 0.013(5) -0.012(7)
C2 0.069(7) 0.070(8) 0.048(6) 0.023(6) 0.036(6) 0.010(6)
C3 0.057(6) 0.053(6) 0.044(5) 0.018(5) 0.024(5) 0.007(5)
C4 0.041(5) 0.037(5) 0.035(5) 0.014(4) 0.013(4) 0.011(4)
C5 0.066(7) 0.083(8) 0.042(6) 0.035(6) 0.013(5) 0.020(6)
C6 0.061(6) 0.064(7) 0.053(6) 0.032(6) 0.004(5) 0.026(6)
C7 0.033(4) 0.048(6) 0.052(6) 0.013(5) 0.001(4) 0.015(4)
C8 0.033(4) 0.044(5) 0.029(4) 0.009(4) -0.001(3) 0.008(4)
C9 0.057(6) 0.045(6) 0.050(6) 0.007(5) -0.006(5) 0.017(5)
C10 0.044(5) 0.045(5) 0.035(5) 0.009(4) 0.003(4) -0.005(4)
C11 0.030(4) 0.051(6) 0.037(5) 0.018(4) 0.000(4) 0.000(4)
C12 0.038(4) 0.042(5) 0.028(4) 0.016(4) 0.003(3) 0.005(4)
B1 0.028(5) 0.049(6) 0.035(5) 0.009(5) 0.004(4) 0.007(4)
Mo2 0.0378(4) 0.0603(6) 0.0453(5) 0.0310(4) -0.0018(3) 0.0017(4)
Cl3 0.0421(13) 0.0773(19) 0.0418(13) 0.0171(13) -0.0011(10) -0.0057(12)
Cl4 0.0426(13) 0.0753(19) 0.097(2) 0.0539(18) 0.0196(14) 0.0091(13)
O2 0.037(4) 0.062(5) 0.070(5) 0.029(4) 0.015(3) 0.007(3)
N7 0.034(4) 0.066(6) 0.078(6) 0.046(5) 0.018(4) 0.006(4)
N8 0.029(3) 0.039(4) 0.042(4) 0.014(3) 0.000(3) -0.002(3)
N9 0.045(4) 0.047(5) 0.032(4) 0.013(3) 0.011(3) 0.006(3)
N10 0.036(4) 0.045(4) 0.026(3) 0.014(3) -0.004(3) -0.002(3)
N11 0.043(4) 0.037(4) 0.041(4) 0.004(4) 0.006(3) 0.001(3)
N12 0.031(3) 0.038(4) 0.030(4) 0.010(3) 0.002(3) 0.003(3)
S4 0.0288(10) 0.0416(13) 0.0582(14) 0.0259(11) 0.0047(10) 0.0029(9)
S5 0.0273(9) 0.0422(12) 0.0283(10) 0.0148(9) 0.0031(8) -0.0014(8)
S6 0.0359(11) 0.0485(13) 0.0317(11) 0.0146(10) 0.0096(9) 0.0028(9)
C13 0.066(8) 0.136(14) 0.160(16) 0.119(13) 0.060(10) 0.027(9)
C14 0.031(5) 0.063(7) 0.091(9) 0.040(7) 0.022(5) 0.011(5)
C15 0.029(4) 0.046(5) 0.061(6) 0.019(5) 0.006(4) 0.001(4)
C16 0.028(4) 0.032(4) 0.054(5) 0.021(4) 0.004(4) -0.001(3)
C17 0.051(6) 0.068(7) 0.044(6) 0.011(5) 0.018(5) 0.014(5)
C18 0.058(6) 0.058(7) 0.041(5) 0.005(5) 0.003(5) -0.006(5)
C19 0.048(5) 0.049(6) 0.038(5) 0.008(4) -0.005(4) -0.001(5)
C21 0.030(4) 0.042(5) 0.035(4) 0.022(4) 0.002(3) -0.004(4)
C22 0.069(7) 0.053(7) 0.047(6) -0.007(5) 0.001(5) -0.016(6)
C23 0.048(5) 0.040(5) 0.061(6) 0.021(5) 0.011(5) 0.005(4)
C24 0.042(5) 0.042(5) 0.047(5) 0.025(5) 0.002(4) 0.002(4)
C25 0.032(4) 0.043(5) 0.037(5) 0.013(4) 0.008(4) 0.002(4)
B2 0.034(5) 0.034(5) 0.031(5) 0.015(4) 0.002(4) 0.000(4)
C26 0.142(15) 0.107(13) 0.052(8) 0.012(8) 0.018(9) 0.005(11)
Cl6 0.116(3) 0.111(3) 0.111(3) 0.029(3) 0.007(3) 0.048(3)
Cl5 0.168(5) 0.256(8) 0.078(3) -0.020(4) -0.025(3) 0.133(6)
C27 0.18(3) 0.18(3) 0.13(2) -0.015(19) -0.015(18) 0.00(2)
Cl7 0.264(10) 0.179(7) 0.172(7) 0.047(6) -0.073(7) 0.045(7)
Cl8 0.237(10) 0.302(13) 0.181(8) -0.033(9) 0.055(8) -0.054(10)
O5 0.139(10) 0.072(6) 0.102(8) 0.049(6) 0.017(7) 0.008(6)
O4 0.161(15) 0.28(2) 0.32(3) 0.25(2) -0.027(16) -0.044(15)
O6 0.49(4) 0.28(2) 0.25(2) 0.19(2) 0.23(3) 0.32(3)

loop_
_atom_type_symbol
_atom_type_description
_atom_type_scat_dispersion_real
_atom_type_scat_dispersion_imag
_atom_type_scat_source
C C 0.0033 0.0016 'International Tables Vol C Tables 4.2.6.8 and 6.1.1.4'
H H 0.0000 0.0000 'International Tables Vol C Tables 4.2.6.8 and 6.1.1.4'
N N 0.0061 0.0033 'International Tables Vol C Tables 4.2.6.8 and 6.1.1.4'
O O 0.0106 0.0060 'International Tables Vol C Tables 4.2.6.8 and 6.1.1.4'
S S 0.1246 0.1234 'International Tables Vol C Tables 4.2.6.8 and 6.1.1.4'
Cl Cl 0.1484 0.1585 'International Tables Vol C Tables 4.2.6.8 and 6.1.1.4'
Mo Mo -1.6832 0.6857 'International Tables Vol C Tables 4.2.6.8 and 6.1.1.4'
B B 0.0013 0.0007 'International Tables Vol C Tables 4.2.6.8 and 6.1.1.4'

loop_
_geom_angle_atom_site_label_1
_geom_angle_atom_site_label_2
_geom_angle_atom_site_label_3
_geom_angle
_geom_angle_site_symmetry_1
_geom_angle_site_symmetry_3
_geom_angle_publ_flag
O1 Mo1 Cl1 98.5(2) . . ?
O1 Mo1 Cl2 97.7(2) . . ?
Cl1 Mo1 Cl2 93.92(10) . . ?
O1 Mo1 S1 100.1(2) . . ?
Cl1 Mo1 S1 80.86(9) . . ?
Cl2 Mo1 S1 162.01(9) . . ?
O1 Mo1 S3 88.0(2) . . ?
Cl1 Mo1 S3 170.30(8) . . ?
Cl2 Mo1 S3 92.38(10) . . ?
S1 Mo1 S3 90.92(8) . . ?
O1 Mo1 S2 171.7(2) . . ?
Cl1 Mo1 S2 88.08(9) . . ?
Cl2 Mo1 S2 76.66(8) . . ?
S1 Mo1 S2 85.92(8) . . ?
S3 Mo1 S2 86.19(8) . . ?
C4 N1 C2 108.4(9) . . ?
C4 N1 C1 125.0(8) . . ?
C2 N1 C1 126.6(9) . . ?
C4 N2 C3 107.1(8) . . ?
C4 N2 B1 132.2(7) . . ?
C3 N2 B1 120.6(8) . . ?
C8 N3 C6 108.9(8) . . ?
C8 N3 C5 125.1(8) . . ?
C6 N3 C5 126.0(8) . . ?
C8 N4 C7 108.2(8) . . ?
C8 N4 B1 131.3(7) . . ?
C7 N4 B1 120.5(8) . . ?
C12 N5 C10 108.9(7) . . ?
C12 N5 C9 125.9(7) . . ?
C10 N5 C9 125.2(8) . . ?
C12 N6 C11 108.0(7) . . ?
C12 N6 B1 131.4(7) . . ?
C11 N6 B1 119.9(7) . . ?
C4 S1 Mo1 106.4(3) . . ?
C8 S2 Mo1 108.8(3) . . ?
C12 S3 Mo1 108.6(3) . . ?
C3 C2 N1 108.0(9) . . ?
C2 C3 N2 107.6(9) . . ?
N2 C4 N1 108.8(8) . . ?
N2 C4 S1 127.5(7) . . ?
N1 C4 S1 123.7(7) . . ?
C7 C6 N3 107.1(8) . . ?
C6 C7 N4 108.2(8) . . ?
N4 C8 N3 107.7(7) . . ?
N4 C8 S2 129.7(7) . . ?
N3 C8 S2 122.6(7) . . ?
C11 C10 N5 106.0(8) . . ?
C10 C11 N6 109.1(8) . . ?
N5 C12 N6 108.0(7) . . ?
N5 C12 S3 122.3(6) . . ?
N6 C12 S3 129.6(7) . . ?
N4 B1 N2 113.4(8) . . ?
N4 B1 N6 111.1(7) . . ?
N2 B1 N6 108.8(7) . . ?
O2 Mo2 Cl4 100.6(2) . . ?
O2 Mo2 Cl3 96.5(2) . . ?
Cl4 Mo2 Cl3 91.76(11) . . ?
O2 Mo2 S4 101.4(2) . . ?
Cl4 Mo2 S4 82.38(10) . . ?
Cl3 Mo2 S4 161.93(9) . . ?
O2 Mo2 S6 82.6(2) . . ?
Cl4 Mo2 S6 173.60(10) . . ?
Cl3 Mo2 S6 93.38(10) . . ?
S4 Mo2 S6 91.58(8) . . ?
O2 Mo2 S5 167.9(2) . . ?
Cl4 Mo2 S5 90.30(9) . . ?
Cl3 Mo2 S5 77.73(8) . . ?
S4 Mo2 S5 85.20(8) . . ?
S6 Mo2 S5 87.08(8) . . ?
C16 N7 C14 108.6(8) . . ?
C16 N7 C13 124.4(9) . . ?
C14 N7 C13 127.1(9) . . ?
C16 N8 C15 108.5(8) . . ?
C16 N8 B2 131.5(7) . . ?
C15 N8 B2 119.5(8) . . ?
C21 N9 C18 110.2(8) . . ?
C21 N9 C17 125.0(8) . . ?
C18 N9 C17 124.7(8) . . ?
C21 N10 C19 108.3(8) . . ?
C21 N10 B2 131.0(7) . . ?
C19 N10 B2 120.1(7) . . ?
C25 N11 C23 108.6(8) . . ?
C25 N11 C22 125.5(9) . . ?
C23 N11 C22 125.9(9) . . ?
C25 N12 C24 107.1(7) . . ?
C25 N12 B2 131.6(8) . . ?
C24 N12 B2 120.2(7) . . ?
C16 S4 Mo2 105.7(3) . . ?
C21 S5 Mo2 108.0(3) . . ?
C25 S6 Mo2 108.3(3) . . ?
C15 C14 N7 107.6(8) . . ?
C14 C15 N8 108.4(9) . . ?
N8 C16 N7 107.0(7) . . ?
N8 C16 S4 129.7(7) . . ?
N7 C16 S4 123.2(7) . . ?
C19 C18 N9 106.0(9) . . ?
C18 C19 N10 109.3(9) . . ?
N9 C21 N10 106.2(7) . . ?
N9 C21 S5 124.4(6) . . ?
N10 C21 S5 129.2(7) . . ?
C24 C23 N11 108.2(9) . . ?
C23 C24 N12 108.1(9) . . ?
N11 C25 N12 107.9(8) . . ?
N11 C25 S6 123.3(7) . . ?
N12 C25 S6 128.7(7) . . ?
N8 B2 N10 112.1(7) . . ?
N8 B2 N12 112.3(7) . . ?
N10 B2 N12 110.5(7) . . ?
Cl5 C26 Cl6 112.7(8) . . ?
Cl7 C27 Cl8 117.4(13) . . ?

loop_
_geom_bond_atom_site_label_1
_geom_bond_atom_site_label_2
_geom_bond_distance
_geom_bond_site_symmetry_2
_geom_bond_publ_flag
Mo1 O1 1.761(6) . ?
Mo1 Cl1 2.388(3) . ?
Mo1 Cl2 2.390(3) . ?
Mo1 S1 2.481(2) . ?
Mo1 S3 2.507(2) . ?
Mo1 S2 2.688(2) . ?
N1 C4 1.343(11) . ?
N1 C2 1.372(13) . ?
N1 C1 1.485(14) . ?
N2 C4 1.337(12) . ?
N2 C3 1.407(11) . ?
N2 B1 1.576(12) . ?
N3 C8 1.369(12) . ?
N3 C6 1.396(13) . ?
N3 C5 1.456(13) . ?
N4 C8 1.354(11) . ?
N4 C7 1.405(11) . ?
N4 B1 1.520(13) . ?
N5 C12 1.344(12) . ?
N5 C10 1.403(11) . ?
N5 C9 1.486(12) . ?
N6 C12 1.357(11) . ?
N6 C11 1.374(12) . ?
N6 B1 1.596(13) . ?
S1 C4 1.750(9) . ?
S2 C8 1.731(9) . ?
S3 C12 1.741(9) . ?
C2 C3 1.329(16) . ?
C6 C7 1.349(15) . ?
C10 C11 1.348(14) . ?
Mo2 O2 1.875(7) . ?
Mo2 Cl4 2.327(3) . ?
Mo2 Cl3 2.409(3) . ?
Mo2 S4 2.455(3) . ?
Mo2 S6 2.532(3) . ?
Mo2 S5 2.680(2) . ?
N7 C16 1.366(12) . ?
N7 C14 1.404(13) . ?
N7 C13 1.457(15) . ?
N8 C16 1.359(11) . ?
N8 C15 1.401(11) . ?
N8 B2 1.543(12) . ?
N9 C21 1.346(12) . ?
N9 C18 1.416(13) . ?
N9 C17 1.479(12) . ?
N10 C21 1.386(11) . ?
N10 C19 1.389(12) . ?
N10 B2 1.549(12) . ?
N11 C25 1.333(12) . ?
N11 C23 1.376(13) . ?
N11 C22 1.473(13) . ?
N12 C25 1.371(11) . ?
N12 C24 1.383(12) . ?
N12 B2 1.571(12) . ?
S4 C16 1.731(9) . ?
S5 C21 1.723(9) . ?
S6 C25 1.737(9) . ?
C14 C15 1.324(15) . ?
C18 C19 1.336(15) . ?
C23 C24 1.327(14) . ?
C26 Cl5 1.727(11) . ?
C26 Cl6 1.730(11) . ?
C27 Cl7 1.718(12) . ?
C27 Cl8 1.722(12) . ?
